data_2200277
loop_
_publ_author_name
'Batsanov, Andrei S.'
'Howard, Judith A. K.'
'Robertson, Graham S.'
'Kilner, Melvin'

_publ_section_title
;
 Solvent-free
 [1,2-bis(diphenylphosphino)ethane-<i>P</i>,<i>P</i>']diiodopalladium(II)
;
_journal_issue 6
_journal_name_full 'Acta Crystallographica Section E'
_journal_page_first m235
_journal_page_last m236
_journal_paper_doi 10.1107/S1600536801007589
_journal_volume 57
_journal_year 2001
_chemical_formula_iupac '[Pd I2 (C26 H24 P2)]'
_chemical_formula_moiety 'C26 H24 I2 P2 Pd'
_chemical_formula_sum 'C26 H24 I2 P2 Pd'
_chemical_formula_weight 758.59
_chemical_name_systematic
;
[1,2-bis(diphenylphosphino)ethane-P,P]diiodopalladium(II)
;
_space_group_IT_number 14
_symmetry_cell_setting monoclinic
_symmetry_space_group_name_Hall '-P 2yn'
_symmetry_space_group_name_H-M 'P 1 21/n 1'
_audit_creation_method SHELXL
_cell_angle_alpha 90.00
_cell_angle_beta 105.510(10)
_cell_angle_gamma 90.00
_cell_formula_units_Z 4
_cell_length_a 9.4650(10)
_cell_length_b 19.8210(10)
_cell_length_c 14.2080(10)
_cell_measurement_reflns_used 432
_cell_measurement_temperature 150(2)
_cell_measurement_theta_max 20
_cell_measurement_theta_min 12
_cell_volume 2568.4(4)
_computing_cell_refinement SMART
_computing_data_collection 'SMART (Siemens, 1995)'
_computing_data_reduction 'SAINT (Siemens, 1995)'
_computing_molecular_graphics 'SHELXTL (Siemens, 1995)'
_computing_publication_material SHELXTL
_computing_structure_refinement 'SHELXL93 (Sheldrick, 1993)'
_computing_structure_solution 'SHELXS86 (Sheldrick, 1990)'
_diffrn_ambient_temperature 150(2)
_diffrn_measured_fraction_theta_full 1.000
_diffrn_measured_fraction_theta_max 1.000
_diffrn_measurement_device 'SMART 1K CCD area-detector'
_diffrn_measurement_method \w
_diffrn_radiation_monochromator graphite
_diffrn_radiation_source 'fine-focus sealed tube'
_diffrn_radiation_type MoK\a
_diffrn_radiation_wavelength .71073
_diffrn_reflns_av_R_equivalents .0563
_diffrn_reflns_av_sigmaI/netI .0500
_diffrn_reflns_limit_h_max 12
_diffrn_reflns_limit_h_min -12
_diffrn_reflns_limit_k_max 27
_diffrn_reflns_limit_k_min -27
_diffrn_reflns_limit_l_max 20
_diffrn_reflns_limit_l_min -20
_diffrn_reflns_number 18477
_diffrn_reflns_theta_full 27.50
_diffrn_reflns_theta_max 27.50
_diffrn_reflns_theta_min 1.81
_diffrn_standards_decay_% 0
_diffrn_standards_number 0
_exptl_absorpt_coefficient_mu 3.263
_exptl_absorpt_correction_T_max .8320
_exptl_absorpt_correction_T_min .3552
_exptl_absorpt_correction_type integration
_exptl_absorpt_process_details '(XPREP SHELXTL; Siemens, 1995),  R~int~ = 0.107 before correction'
_exptl_crystal_colour yellow
_exptl_crystal_density_diffrn 1.962
_exptl_crystal_description plate
_exptl_crystal_F_000 1448
_exptl_crystal_size_max .30
_exptl_crystal_size_mid .12
_exptl_crystal_size_min .06
_refine_diff_density_max .657
_refine_diff_density_min -1.049
_refine_ls_extinction_method none
_refine_ls_goodness_of_fit_ref 1.157
_refine_ls_hydrogen_treatment constr
_refine_ls_matrix_type full
_refine_ls_number_parameters 280
_refine_ls_number_reflns 5903
_refine_ls_number_restraints 0
_refine_ls_restrained_S_all 1.157
_refine_ls_R_factor_all .0617
_refine_ls_R_factor_gt .0405
_refine_ls_shift/su_max .000
_refine_ls_shift/su_mean .000
_refine_ls_structure_factor_coef Fsqd
_refine_ls_weighting_details 'w=1/[\s^2^(Fo^2^)+(0.0102P)^2^+11.8040P] where P = (Fo^2^+2Fc^2^)/3'
_refine_ls_weighting_scheme calc
_refine_ls_wR_factor_ref .0803
_reflns_number_gt 4690
_reflns_number_total 5903
_reflns_threshold_expression I>2\s(I)
_cod_data_source_file bt6044.cif
_cod_data_source_block I
_cod_depositor_comments
;
The following automatic conversions were performed:
'_symmetry_cell_setting' value 'Monoclinic' changed to 'monoclinic'
according to '/home/saulius/struct/CIF-dictionaries/cif_core.dic'
dictionary named 'cif_core.dic' version 2.4.1 from 2010-06-29.

Automatic conversion script
Id: cif_fix_enum 1527 2010-12-29 10:47:43Z saulius 

The following automatic conversions were performed:

'_symmetry_cell_setting' value 'Monoclinic' changed to 'monoclinic'
according to /home/saulius/struct/CIF-dictionaries/cif_core.dic
dictionary named 'cif_core.dic' version 2.4.1 from 2010-06-29.

Automatic conversion script
Id: cif_fix_values 1715 2011-07-08 13:25:40Z adriana 
;
_cod_original_sg_symbol_H-M 'P 21/n'
_cod_database_code 2200277
_cod_database_fobs_code 2200277

loop_
_symmetry_equiv_pos_as_xyz
'x, y, z'
'-x+1/2, y+1/2, -z+1/2'
'-x, -y, -z'
'x-1/2, -y-1/2, z-1/2'

loop_
_atom_site_label
_atom_site_fract_x
_atom_site_fract_y
_atom_site_fract_z
_atom_site_U_iso_or_equiv
_atom_site_adp_type
_atom_site_calc_flag
_atom_site_refinement_flags
_atom_site_occupancy
_atom_site_disorder_assembly
_atom_site_disorder_group
_atom_site_type_symbol
Pd .18303(4) .326237(19) .21618(3) .01517(9) Uani d . 1 . . Pd
I1 .05634(4) .213028(18) .13280(3) .02293(9) Uani d . 1 . . I
I2 -.06742(4) .387890(19) .21131(3) .02568(10) Uani d . 1 . . I
P1 .40705(14) .28443(7) .21606(10) .0165(3) Uani d . 1 . . P
P2 .31003(15) .41505(7) .29652(10) .0178(3) Uani d . 1 . . P
C1 .5489(6) .3438(3) .2838(4) .0234(12) Uani d . 1 . . C
H1A .6384 .3184 .3172 .030 Uiso d R 1 . . H
H1B .5747 .3757 .2375 .030 Uiso d R 1 . . H
C2 .4926(6) .3828(3) .3592(4) .0212(11) Uani d . 1 . . C
H2A .5597 .4206 .3861 .028 Uiso d R 1 . . H
H2B .4867 .3528 .4138 .028 Uiso d R 1 . . H
C11 .4493(5) .2046(2) .2801(4) .0164(10) Uani d . 1 . . C
C12 .4064(7) .1959(3) .3658(4) .0283(13) Uani d . 1 . . C
H12 .3560 .2313 .3884 .034 Uiso d R 1 . . H
C13 .4355(7) .1362(3) .4185(4) .0366(15) Uani d . 1 . . C
H13 .4068 .1311 .4773 .044 Uiso d R 1 . . H
C14 .5075(6) .0843(3) .3855(4) .0300(14) Uani d . 1 . . C
H14 .5259 .0431 .4210 .036 Uiso d R 1 . . H
C15 .5518(7) .0920(3) .3016(5) .0328(14) Uani d . 1 . . C
H15 .6015 .0563 .2794 .039 Uiso d R 1 . . H
C16 .5237(7) .1524(3) .2488(4) .0281(13) Uani d . 1 . . C
H16 .5556 .1576 .1912 .034 Uiso d R 1 . . H
C21 .4477(6) .2758(3) .0986(4) .0181(11) Uani d . 1 . . C
C22 .5951(6) .2674(3) .0975(4) .0221(11) Uani d . 1 . . C
H22 .6704 .2662 .1571 .026 Uiso d R 1 . . H
C23 .6307(6) .2609(3) .0093(4) .0268(13) Uani d . 1 . . C
H23 .7300 .2551 .0086 .032 Uiso d R 1 . . H
C24 .5215(7) .2628(3) -.0777(4) .0282(13) Uani d . 1 . . C
H24 .5456 .2571 -.1379 .034 Uiso d R 1 . . H
C25 .3774(7) .2732(3) -.0771(4) .0288(13) Uani d . 1 . . C
H25 .3035 .2761 -.1372 .035 Uiso d R 1 . . H
C26 .3395(6) .2790(3) .0104(4) .0219(11) Uani d . 1 . . C
H26 .2399 .2853 .0101 .026 Uiso d R 1 . . H
C31 .2524(6) .4582(3) .3927(4) .0223(12) Uani d . 1 . . C
C32 .2213(6) .5271(3) .3899(5) .0301(13) Uani d . 1 . . C
H32 .2269 .5532 .3349 .036 Uiso d R 1 . . H
C33 .1832(6) .5575(3) .4675(5) .0347(15) Uani d . 1 . . C
H33 .1627 .6044 .4651 .042 Uiso d R 1 . . H
C34 .1738(6) .5204(4) .5478(5) .0398(17) Uani d . 1 . . C
H34 .1457 .5415 .6001 .048 Uiso d R 1 . . H
C35 .2059(7) .4519(4) .5512(5) .0412(17) Uani d . 1 . . C
H35 .2013 .4263 .6068 .049 Uiso d R 1 . . H
C36 .2446(7) .4207(3) .4747(4) .0307(14) Uani d . 1 . . C
H36 .2659 .3738 .4778 .037 Uiso d R 1 . . H
C41 .3480(6) .4757(3) .2123(4) .0197(11) Uani d . 1 . . C
C42 .4484(6) .5287(3) .2444(4) .0260(12) Uani d . 1 . . C
H42 .4892 .5357 .3124 .031 Uiso d R 1 . . H
C43 .4887(7) .5708(3) .1776(5) .0338(14) Uani d . 1 . . C
H43 .5573 .6061 .2001 .041 Uiso d R 1 . . H
C44 .4278(7) .5615(3) .0778(5) .0354(15) Uani d . 1 . . C
H44 .4557 .5902 .0322 .043 Uiso d R 1 . . H
C45 .3277(7) .5106(3) .0452(4) .0320(14) Uani d . 1 . . C
H45 .2853 .5049 -.0229 .038 Uiso d R 1 . . H
C46 .2879(6) .4672(3) .1112(4) .0245(12) Uani d . 1 . . C
H46 .2197 .4319 .0878 .029 Uiso d R 1 . . H

loop_
_atom_site_aniso_label
_atom_site_aniso_U_11
_atom_site_aniso_U_22
_atom_site_aniso_U_33
_atom_site_aniso_U_12
_atom_site_aniso_U_13
_atom_site_aniso_U_23
Pd .01245(19) .01539(19) .01755(18) -.00116(15) .00381(14) -.00207(16)
I1 .02370(19) .01948(18) .02451(18) -.00400(15) .00452(14) -.00343(15)
I2 .01920(18) .0271(2) .0311(2) .00150(15) .00725(15) -.00585(16)
P1 .0140(6) .0167(6) .0192(6) .0001(5) .0049(5) -.0001(5)
P2 .0165(7) .0172(7) .0191(7) -.0006(5) .0037(5) -.0024(5)
C1 .016(3) .025(3) .029(3) -.002(2) .006(2) -.001(2)
C2 .020(3) .020(3) .021(3) -.002(2) .000(2) -.002(2)
C11 .015(2) .016(3) .018(2) -.001(2) .003(2) .000(2)
C12 .035(3) .027(3) .026(3) .002(3) .013(3) .002(2)
C13 .045(4) .042(4) .024(3) -.002(3) .012(3) .006(3)
C14 .025(3) .027(3) .032(3) -.005(3) -.002(3) .010(3)
C15 .040(4) .017(3) .043(4) .009(3) .013(3) .001(3)
C16 .036(3) .021(3) .030(3) .004(3) .014(3) .001(2)
C21 .017(3) .019(3) .019(2) .001(2) .006(2) .001(2)
C22 .019(3) .024(3) .024(3) .002(2) .008(2) .006(2)
C23 .025(3) .029(3) .031(3) .007(2) .016(3) .006(3)
C24 .039(4) .024(3) .026(3) -.002(3) .016(3) .003(2)
C25 .030(3) .030(3) .023(3) -.011(3) .001(2) .002(2)
C26 .017(3) .026(3) .022(3) -.004(2) .004(2) .001(2)
C31 .016(3) .030(3) .020(3) -.003(2) .003(2) -.008(2)
C32 .024(3) .031(3) .034(3) -.002(3) .006(3) -.010(3)
C33 .025(3) .036(4) .042(4) -.003(3) .007(3) -.023(3)
C34 .018(3) .071(5) .032(3) -.010(3) .009(3) -.021(3)
C35 .036(4) .063(5) .025(3) -.007(3) .009(3) -.006(3)
C36 .033(3) .034(3) .026(3) -.007(3) .010(3) .002(3)
C41 .019(3) .019(3) .023(3) .002(2) .008(2) -.002(2)
C42 .026(3) .025(3) .026(3) -.005(2) .006(2) -.001(2)
C43 .034(3) .027(3) .041(4) -.011(3) .011(3) -.003(3)
C44 .051(4) .021(3) .043(4) -.003(3) .028(3) .001(3)
C45 .042(4) .031(3) .023(3) -.001(3) .009(3) .004(3)
C46 .029(3) .023(3) .022(3) -.002(2) .008(2) -.001(2)

loop_
_atom_type_symbol
_atom_type_description
_atom_type_scat_dispersion_real
_atom_type_scat_dispersion_imag
_atom_type_scat_source
C C .0033 .0016 'International Tables Vol C Tables 4.2.6.8 and 6.1.1.4'
H H .0000 .0000 'International Tables Vol C Tables 4.2.6.8 and 6.1.1.4'
P P .1023 .0942 'International Tables Vol C Tables 4.2.6.8 and 6.1.1.4'
Pd Pd -.9988 1.0072 'International Tables Vol C Tables 4.2.6.8 and 6.1.1.4'
I I -.4742 1.8119 'International Tables Vol C Tables 4.2.6.8 and 6.1.1.4'

loop_
_geom_angle_atom_site_label_1
_geom_angle_atom_site_label_2
_geom_angle_atom_site_label_3
_geom_angle
_geom_angle_publ_flag
P2 Pd P1 85.08(5) y
P2 Pd I2 90.30(4) y
P1 Pd I2 173.71(4) y
P2 Pd I1 173.81(4) y
P1 Pd I1 90.09(4) y
I2 Pd I1 94.790(18) y
C11 P1 C21 107.8(2) y
C11 P1 C1 105.1(2) y
C21 P1 C1 103.6(2) y
C11 P1 Pd 113.39(17) y
C21 P1 Pd 117.44(17) y
C1 P1 Pd 108.34(18) y
C41 P2 C31 109.8(3) y
C41 P2 C2 103.1(3) y
C31 P2 C2 103.4(2) y
C41 P2 Pd 110.99(18) y
C31 P2 Pd 121.39(18) y
C2 P2 Pd 106.18(18) y
C2 C1 P1 110.3(4) ?
C2 C1 H1A 109.6 ?
P1 C1 H1A 109.6 ?
C2 C1 H1B 109.6 ?
P1 C1 H1B 109.6 ?
H1A C1 H1B 108.1 ?
C1 C2 P2 107.2(4) ?
C1 C2 H2A 110.2 ?
P2 C2 H2A 110.3 ?
C1 C2 H2B 110.3 ?
P2 C2 H2B 110.3 ?
H2A C2 H2B 108.5 ?
C16 C11 C12 118.6(5) ?
C16 C11 P1 123.4(4) ?
C12 C11 P1 118.0(4) ?
C13 C12 C11 120.9(5) ?
C13 C12 H12 119.5 ?
C11 C12 H12 119.6 ?
C14 C13 C12 119.8(6) ?
C14 C13 H13 120.1 ?
C12 C13 H13 120.1 ?
C15 C14 C13 120.2(6) ?
C15 C14 H14 120.0 ?
C13 C14 H14 119.8 ?
C14 C15 C16 120.2(5) ?
C14 C15 H15 119.9 ?
C16 C15 H15 119.9 ?
C11 C16 C15 120.3(5) ?
C11 C16 H16 119.9 ?
C15 C16 H16 119.8 ?
C26 C21 C22 119.1(5) ?
C26 C21 P1 122.5(4) ?
C22 C21 P1 118.4(4) ?
C23 C22 C21 120.1(5) ?
C23 C22 H22 119.9 ?
C21 C22 H22 120.0 ?
C24 C23 C22 120.0(5) ?
C24 C23 H23 119.9 ?
C22 C23 H23 120.0 ?
C25 C24 C23 120.1(5) ?
C25 C24 H24 119.9 ?
C23 C24 H24 120.0 ?
C24 C25 C26 120.6(5) ?
C24 C25 H25 119.6 ?
C26 C25 H25 119.7 ?
C25 C26 C21 119.9(5) ?
C25 C26 H26 120.1 ?
C21 C26 H26 120.0 ?
C32 C31 C36 119.1(5) ?
C32 C31 P2 122.9(4) ?
C36 C31 P2 117.9(5) ?
C33 C32 C31 120.1(6) ?
C33 C32 H32 120.0 ?
C31 C32 H32 120.0 ?
C34 C33 C32 121.0(6) ?
C34 C33 H33 119.6 ?
C32 C33 H33 119.5 ?
C33 C34 C35 119.1(6) ?
C33 C34 H34 120.4 ?
C35 C34 H34 120.5 ?
C36 C35 C34 120.8(6) ?
C36 C35 H35 119.7 ?
C34 C35 H35 119.5 ?
C35 C36 C31 120.0(6) ?
C35 C36 H36 120.0 ?
C31 C36 H36 120.0 ?
C46 C41 C42 118.2(5) ?
C46 C41 P2 120.1(4) ?
C42 C41 P2 121.4(4) ?
C43 C42 C41 120.7(5) ?
C43 C42 H42 119.7 ?
C41 C42 H42 119.6 ?
C42 C43 C44 120.1(6) ?
C42 C43 H43 119.9 ?
C44 C43 H43 120.0 ?
C45 C44 C43 119.9(6) ?
C45 C44 H44 120.0 ?
C43 C44 H44 120.1 ?
C44 C45 C46 120.7(6) ?
C44 C45 H45 119.7 ?
C46 C45 H45 119.6 ?
C45 C46 C41 120.3(5) ?
C45 C46 H46 119.9 ?
C41 C46 H46 119.8 ?

loop_
_geom_bond_atom_site_label_1
_geom_bond_atom_site_label_2
_geom_bond_site_symmetry_2
_geom_bond_distance
_geom_bond_publ_flag
Pd P2 . 2.2612(14) y
Pd P1 . 2.2769(14) y
Pd I2 . 2.6514(6) y
Pd I1 . 2.6678(5) y
P1 C11 . 1.815(5) y
P1 C21 . 1.818(5) y
P1 C1 . 1.850(6) y
P2 C41 . 1.798(5) y
P2 C31 . 1.815(5) y
P2 C2 . 1.834(5) y
C1 C2 . 1.528(7) ?
C1 H1A . .9901 ?
C1 H1B . .9902 ?
C2 H2A . .9899 ?
C2 H2B . .9902 ?
C11 C16 . 1.391(7) ?
C11 C12 . 1.394(7) ?
C12 C13 . 1.389(8) ?
C12 H12 . .9500 ?
C13 C14 . 1.383(9) ?
C13 H13 . .9506 ?
C14 C15 . 1.374(9) ?
C14 H14 . .9500 ?
C15 C16 . 1.400(8) ?
C15 H15 . .9501 ?
C16 H16 . .9504 ?
C21 C26 . 1.392(7) ?
C21 C22 . 1.410(7) ?
C22 C23 . 1.386(7) ?
C22 H22 . .9502 ?
C23 C24 . 1.384(8) ?
C23 H23 . .9504 ?
C24 C25 . 1.381(8) ?
C24 H24 . .9505 ?
C25 C26 . 1.387(8) ?
C25 H25 . .9503 ?
C26 H26 . .9503 ?
C31 C32 . 1.394(8) ?
C31 C36 . 1.402(8) ?
C32 C33 . 1.386(8) ?
C32 H32 . .9502 ?
C33 C34 . 1.381(9) ?
C33 H33 . .9499 ?
C34 C35 . 1.390(10) ?
C34 H34 . .9504 ?
C35 C36 . 1.381(9) ?
C35 H35 . .9503 ?
C36 H36 . .9497 ?
C41 C46 . 1.407(7) ?
C41 C42 . 1.408(8) ?
C42 C43 . 1.392(8) ?
C42 H42 . .9503 ?
C43 C44 . 1.393(9) ?
C43 H43 . .9500 ?
C44 C45 . 1.378(9) ?
C44 H44 . .9502 ?
C45 C46 . 1.396(8) ?
C45 H45 . .9503 ?
C46 H46 . .9500 ?
